data_7049963
loop_
_publ_author_name
'Mulkapuri, Sateesh'
'Kurapati, Sathish Kumar'
'Das, Samar K.'

_publ_section_title
;
 Carbonate encapsulation from dissolved atmospheric CO<sub>2</sub> into a
 polyoxovanadate capsule.
;
_journal_issue 24
_journal_name_full 'Dalton transactions (Cambridge, England : 2003)'
_journal_page_first 8773
_journal_page_last 8781
_journal_paper_doi 10.1039/c9dt01103j
_journal_volume 48
_journal_year 2019
_chemical_formula_moiety 'C H0 N6 Na6 O73 V15'
_chemical_formula_sum 'C H0 N6 Na6 O73 V15'
_chemical_formula_weight 2166.11
_chemical_name_systematic 'Compound 1'
_space_group_crystal_system hexagonal
_space_group_IT_number 190
_space_group_name_Hall 'P -6c -2c'
_space_group_name_H-M_alt 'P -6 2 c'
_symmetry_space_group_name_Hall 'P -6c -2c'
_symmetry_space_group_name_H-M 'P -6 2 c'
_atom_sites_solution_hydrogens None
_atom_sites_solution_primary direct
_atom_sites_solution_secondary difmap
_audit_creation_method SHELXL-2018/1
_audit_update_record
;
2019-02-17 deposited with the CCDC.    2019-05-06 downloaded from the CCDC.
;
_cell_angle_alpha 90
_cell_angle_beta 90
_cell_angle_gamma 120
_cell_formula_units_Z 2
_cell_length_a 12.9910(6)
_cell_length_b 12.9910(6)
_cell_length_c 23.1099(12)
_cell_measurement_reflns_used 9250
_cell_measurement_temperature 100(2)
_cell_measurement_theta_max 35.21
_cell_measurement_theta_min 2.14
_cell_volume 3377.6(3)
_computing_cell_refinement 'Bruker SAINT'
_computing_data_collection 'Bruker APEX2'
_computing_data_reduction 'Bruker SAINT'
_computing_molecular_graphics 'Bruker SHELXTL'
_computing_publication_material 'Bruker SHELXTL'
_computing_structure_refinement 'SHELXL-2018/1 (Sheldrick, 2018)'
_computing_structure_solution 'SHELXT 2014/4 (Sheldrick, 2014)'
_diffrn_ambient_temperature 100(2)
_diffrn_measured_fraction_theta_full 0.992
_diffrn_measured_fraction_theta_max 0.997
_diffrn_measurement_device_type 'Bruker APEX-II CCD'
_diffrn_measurement_method '\f and \w scans'
_diffrn_radiation_type MoK\a
_diffrn_radiation_wavelength 0.71073
_diffrn_reflns_av_R_equivalents 0.0532
_diffrn_reflns_av_unetI/netI 0.0209
_diffrn_reflns_Laue_measured_fraction_full 0.992
_diffrn_reflns_Laue_measured_fraction_max 0.997
_diffrn_reflns_limit_h_max 20
_diffrn_reflns_limit_h_min -21
_diffrn_reflns_limit_k_max 21
_diffrn_reflns_limit_k_min -21
_diffrn_reflns_limit_l_max 37
_diffrn_reflns_limit_l_min -37
_diffrn_reflns_number 79029
_diffrn_reflns_point_group_measured_fraction_full 0.994
_diffrn_reflns_point_group_measured_fraction_max 0.997
_diffrn_reflns_theta_full 25.242
_diffrn_reflns_theta_max 35.266
_diffrn_reflns_theta_min 2.527
_diffrn_source 'fine-focus sealed tube'
_exptl_absorpt_coefficient_mu 2.143
_exptl_absorpt_correction_T_max 0.773
_exptl_absorpt_correction_T_min 0.635
_exptl_absorpt_correction_type multi-scan
_exptl_absorpt_process_details SADABS
_exptl_crystal_colour black
_exptl_crystal_density_diffrn 2.130
_exptl_crystal_density_method 'not measured'
_exptl_crystal_description block
_exptl_crystal_F_000 2086
_exptl_crystal_size_max 0.32
_exptl_crystal_size_mid 0.18
_exptl_crystal_size_min 0.12
_refine_diff_density_max 2.384
_refine_diff_density_min -0.705
_refine_diff_density_rms 0.130
_refine_ls_abs_structure_details
;
 Flack x determined using 2140 quotients [(I+)-(I-)]/[(I+)+(I-)]
 (Parsons, Flack and Wagner, Acta Cryst. B69 (2013) 249-259).
;
_refine_ls_abs_structure_Flack 0.018(6)
_refine_ls_extinction_method none
_refine_ls_goodness_of_fit_ref 1.085
_refine_ls_hydrogen_treatment undef
_refine_ls_matrix_type full
_refine_ls_number_parameters 163
_refine_ls_number_reflns 5165
_refine_ls_number_restraints 0
_refine_ls_restrained_S_all 1.085
_refine_ls_R_factor_all 0.0313
_refine_ls_R_factor_gt 0.0285
_refine_ls_shift/su_max 0.001
_refine_ls_shift/su_mean 0.000
_refine_ls_structure_factor_coef Fsqd
_refine_ls_weighting_details 'w=1/[\s^2^(Fo^2^)+(0.0416P)^2^+3.2475P] where P=(Fo^2^+2Fc^2^)/3'
_refine_ls_weighting_scheme calc
_refine_ls_wR_factor_gt 0.0769
_refine_ls_wR_factor_ref 0.0788
_reflns_Friedel_coverage 0.809
_reflns_Friedel_fraction_full 0.997
_reflns_Friedel_fraction_max 0.997
_reflns_number_gt 4927
_reflns_number_total 5165
_reflns_threshold_expression 'I > 2\s(I)'
_cod_data_source_file c9dt01103j2.cif
_cod_data_source_block SKD13_a
_cod_depositor_comments 'Adding full bibliography for 7049963.cif.'
_cod_original_cell_volume 3377.6(4)
_cod_database_code 7049963
_shelx_shelxl_version_number 2018/1
_shelx_space_group_comment
;
The symmetry employed for this shelxl refinement is uniquely defined
by the following loop, which should always be used as a source of
symmetry information in preference to the above space-group names.
They are only intended as comments.
;

loop_
_space_group_symop_operation_xyz
'x, y, z'
'-y, x-y, z'
'-x+y, -x, z'
'x, y, -z+1/2'
'-y, x-y, -z+1/2'
'-x+y, -x, -z+1/2'
'y, x, -z'
'x-y, -y, -z'
'-x, -x+y, -z'
'y, x, z+1/2'
'x-y, -y, z+1/2'
'-x, -x+y, z+1/2'

loop_
_atom_site_label
_atom_site_type_symbol
_atom_site_fract_x
_atom_site_fract_y
_atom_site_fract_z
_atom_site_U_iso_or_equiv
_atom_site_adp_type
_atom_site_occupancy
_atom_site_site_symmetry_order
_atom_site_calc_flag
_atom_site_refinement_flags_posn
_atom_site_refinement_flags_adp
_atom_site_refinement_flags_occupancy
V2 V -0.01375(3) -0.16956(3) 0.62993(2) 0.00704(7) Uani 1 1 d . . .
V3 V 0.22617(4) -0.02012(4) 0.67903(2) 0.00995(8) Uani 1 1 d . . .
V1 V -0.02619(5) -0.26293(5) 0.750000 0.00746(9) Uani 1 2 d S T P
Na1 Na -0.333333 -0.666667 0.68030(8) 0.0146(3) Uani 1 3 d S T P
Na3 Na 0.333333 -0.333333 0.54267(8) 0.0138(3) Uani 1 3 d S T P
Na2 Na 0.333333 -0.333333 0.68147(8) 0.0166(4) Uani 1 3 d S T P
O7 O 0.2874(2) -0.0232(2) 0.750000 0.0090(4) Uani 1 2 d S T P
O8 O 0.28949(16) 0.15091(16) 0.68204(7) 0.0105(3) Uani 1 1 d . . .
O1 O -0.0696(3) -0.1122(3) 0.750000 0.0219(6) Uani 1 2 d S T P
O3 O 0.08810(15) -0.17415(15) 0.68932(7) 0.0090(3) Uani 1 1 d . . .
O10 O -0.2364(2) -0.4987(2) 0.62038(9) 0.0187(4) Uani 1 1 d . . .
O16 O 0.000000 0.000000 0.500000 0.045(2) Uani 1 6 d S T P
O12 O 0.22637(18) -0.28654(19) 0.61255(9) 0.0185(4) Uani 1 1 d . . .
O2 O -0.0306(2) -0.3911(2) 0.750000 0.0135(4) Uani 1 2 d S T P
O5 O 0.11775(17) -0.00932(15) 0.62317(8) 0.0116(3) Uani 1 1 d . . .
O6 O 0.31323(17) -0.03854(18) 0.63477(8) 0.0139(3) Uani 1 1 d . . .
O11 O 0.1718(3) -0.4348(3) 0.750000 0.0194(5) Uani 1 2 d S T P
O14 O -0.0072(2) -0.4621(2) 0.63092(11) 0.0237(4) Uani 1 1 d . . .
O4 O -0.01320(17) -0.23703(16) 0.57089(8) 0.0139(3) Uani 1 1 d . . .
O9 O -0.1808(3) -0.6358(3) 0.750000 0.0182(5) Uani 1 2 d S T P
O13 O 0.1708(2) -0.4803(2) 0.48527(11) 0.0236(4) Uani 1 1 d . . .
O15 O 0.000000 -0.4098(2) 0.500000 0.0223(6) Uani 1 2 d S T P
N1 N 0.2140(3) -0.0588(2) 0.51259(11) 0.0217(4) Uani 1 1 d . . .
C1 C 0.000000 0.000000 0.750000 0.0121(9) Uani 1 6 d S T P

loop_
_atom_site_aniso_label
_atom_site_aniso_U_11
_atom_site_aniso_U_22
_atom_site_aniso_U_33
_atom_site_aniso_U_23
_atom_site_aniso_U_13
_atom_site_aniso_U_12
V2 0.00779(14) 0.00664(14) 0.00694(13) -0.00087(10) -0.00071(10) 0.00378(12)
V3 0.00738(15) 0.00997(16) 0.01223(15) 0.00224(12) 0.00306(12) 0.00414(12)
V1 0.0085(2) 0.00653(19) 0.00734(19) 0.000 0.000 0.00375(17)
Na1 0.0148(5) 0.0148(5) 0.0143(8) 0.000 0.000 0.0074(3)
Na3 0.0151(5) 0.0151(5) 0.0112(7) 0.000 0.000 0.0076(2)
Na2 0.0189(6) 0.0189(6) 0.0119(7) 0.000 0.000 0.0095(3)
O7 0.0076(9) 0.0107(10) 0.0085(8) 0.000 0.000 0.0045(8)
O8 0.0109(7) 0.0096(7) 0.0106(6) 0.0005(5) -0.0021(5) 0.0048(6)
O1 0.0119(11) 0.0095(11) 0.0446(18) 0.000 0.000 0.0057(9)
O3 0.0079(7) 0.0098(7) 0.0075(6) 0.0002(5) -0.0004(5) 0.0029(5)
O10 0.0182(9) 0.0128(8) 0.0221(9) -0.0025(7) 0.0035(7) 0.0055(7)
O16 0.057(3) 0.057(3) 0.023(3) 0.000 0.000 0.0283(16)
O12 0.0178(8) 0.0199(9) 0.0207(9) -0.0022(7) 0.0013(7) 0.0117(8)
O2 0.0155(11) 0.0097(10) 0.0141(10) 0.000 0.000 0.0054(9)
O5 0.0088(7) 0.0070(6) 0.0171(7) 0.0005(5) -0.0012(6) 0.0026(5)
O6 0.0113(7) 0.0190(8) 0.0120(7) 0.0009(6) 0.0030(6) 0.0079(7)
O11 0.0155(12) 0.0184(12) 0.0231(13) 0.000 0.000 0.0076(10)
O14 0.0228(10) 0.0182(10) 0.0327(12) 0.0013(8) -0.0009(8) 0.0123(8)
O4 0.0169(8) 0.0126(7) 0.0116(7) -0.0032(5) 0.0007(6) 0.0070(7)
O9 0.0174(12) 0.0170(12) 0.0204(12) 0.000 0.000 0.0088(10)
O13 0.0190(9) 0.0259(10) 0.0248(10) -0.0063(8) -0.0035(8) 0.0103(8)
O15 0.0318(15) 0.0189(9) 0.0205(13) -0.0010(6) -0.0019(11) 0.0159(8)
N1 0.0286(12) 0.0189(10) 0.0153(9) 0.0008(8) -0.0003(9) 0.0100(10)
C1 0.0095(13) 0.0095(13) 0.017(2) 0.000 0.000 0.0048(7)

loop_
_atom_type_symbol
_atom_type_description
_atom_type_scat_dispersion_real
_atom_type_scat_dispersion_imag
_atom_type_scat_source
C C 0.0033 0.0016 'International Tables Vol C Tables 4.2.6.8 and 6.1.1.4'
H H 0.0000 0.0000 'International Tables Vol C Tables 4.2.6.8 and 6.1.1.4'
O O 0.0106 0.0060 'International Tables Vol C Tables 4.2.6.8 and 6.1.1.4'
Na Na 0.0362 0.0249 'International Tables Vol C Tables 4.2.6.8 and 6.1.1.4'
V V 0.3005 0.5294 'International Tables Vol C Tables 4.2.6.8 and 6.1.1.4'
N N 0.0061 0.0033 'International Tables Vol C Tables 4.2.6.8 and 6.1.1.4'

loop_
_geom_angle_atom_site_label_1
_geom_angle_atom_site_label_2
_geom_angle_atom_site_label_3
_geom_angle
_geom_angle_site_symmetry_1
_geom_angle_site_symmetry_3
O4 V2 O5 109.53(9) . 3
O4 V2 O3 113.15(9) . .
O5 V2 O3 137.08(8) 3 .
O4 V2 O5 105.90(9) . .
O5 V2 O5 92.06(11) 3 .
O3 V2 O5 80.78(8) . .
O4 V2 O8 107.87(9) . 3
O5 V2 O8 81.69(8) 3 3
O3 V2 O8 81.29(7) . 3
O5 V2 O8 145.81(8) . 3
O4 V2 V3 112.94(7) . .
O5 V2 V3 123.15(6) 3 .
O3 V2 V3 39.80(5) . .
O5 V2 V3 41.18(6) . .
O8 V2 V3 117.39(5) 3 .
O4 V2 V3 117.92(7) . 3
O5 V2 V3 41.03(6) 3 3
O3 V2 V3 110.55(5) . 3
O5 V2 V3 122.91(6) . 3
O8 V2 V3 40.83(5) 3 3
V3 V2 V3 128.88(2) . 3
O4 V2 V1 124.95(7) . .
O5 V2 V1 108.87(6) 3 .
O3 V2 V1 39.48(5) . .
O5 V2 V1 110.54(6) . .
O8 V2 V1 42.91(5) 3 .
V3 V2 V1 74.706(15) . .
V3 V2 V1 72.696(15) 3 .
O6 V3 O7 102.61(10) . .
O6 V3 O3 106.26(9) . .
O7 V3 O3 93.21(9) . .
O6 V3 O8 105.19(9) . .
O7 V3 O8 92.99(10) . .
O3 V3 O8 145.71(8) . .
O6 V3 O5 99.96(9) . .
O7 V3 O5 157.43(9) . .
O3 V3 O5 80.01(7) . .
O8 V3 O5 81.44(7) . .
O6 V3 V2 104.14(7) . .
O7 V3 V2 131.05(8) . .
O3 V3 V2 39.98(5) . .
O8 V3 V2 117.96(6) . .
O5 V3 V2 40.23(5) . .
O6 V3 V2 109.40(7) . 2
O7 V3 V2 129.72(8) . 2
O3 V3 V2 112.92(6) . 2
O8 V3 V2 42.07(5) . 2
O5 V3 V2 39.53(5) . 2
V2 V3 V2 76.814(19) . 2
O2 V1 O3 103.35(8) . 4_556
O2 V1 O3 103.35(8) . .
O3 V1 O3 92.18(10) 4_556 .
O2 V1 O8 99.73(8) . 3
O3 V1 O8 156.71(8) 4_556 3
O3 V1 O8 79.40(7) . 3
O2 V1 O8 99.73(8) . 6_556
O3 V1 O8 79.41(7) 4_556 6_556
O3 V1 O8 156.71(8) . 6_556
O8 V1 O8 99.83(10) 3 6_556
O2 V1 O1 165.98(13) . .
O3 V1 O1 86.24(8) 4_556 .
O3 V1 O1 86.24(8) . .
O8 V1 O1 71.67(7) 3 .
O8 V1 O1 71.67(7) 6_556 .
O2 V1 V2 112.249(12) . .
O3 V1 V2 123.76(6) 4_556 .
O3 V1 V2 39.03(5) . .
O8 V1 V2 41.44(5) 3 .
O8 V1 V2 131.73(5) 6_556 .
O1 V1 V2 68.973(16) . .
O2 V1 V2 112.248(12) . 4_556
O3 V1 V2 39.03(5) 4_556 4_556
O3 V1 V2 123.77(5) . 4_556
O8 V1 V2 131.73(5) 3 4_556
O8 V1 V2 41.44(5) 6_556 4_556
O1 V1 V2 68.974(16) . 4_556
V2 V1 V2 135.30(2) . 4_556
O10 Na1 O10 88.77(9) 3_545 .
O10 Na1 O10 88.77(9) 3_545 2_445
O10 Na1 O10 88.77(9) . 2_445
O10 Na1 O9 88.44(8) 3_545 .
O10 Na1 O9 102.92(8) . .
O10 Na1 O9 167.91(9) 2_445 .
O10 Na1 O9 102.92(8) 3_545 3_545
O10 Na1 O9 167.91(9) . 3_545
O10 Na1 O9 88.44(8) 2_445 3_545
O9 Na1 O9 80.73(9) . 3_545
O10 Na1 O9 167.91(9) 3_545 2_445
O10 Na1 O9 88.44(8) . 2_445
O10 Na1 O9 102.92(8) 2_445 2_445
O9 Na1 O9 80.73(9) . 2_445
O9 Na1 O9 80.73(9) 3_545 2_445
O10 Na1 Na1 126.13(7) 3_545 4_556
O10 Na1 Na1 126.13(7) . 4_556
O10 Na1 Na1 126.13(7) 2_445 4_556
O9 Na1 Na1 48.40(6) . 4_556
O9 Na1 Na1 48.40(6) 3_545 4_556
O9 Na1 Na1 48.40(6) 2_445 4_556
O12 Na3 O12 79.63(9) . 3_655
O12 Na3 O12 79.63(9) . 2_545
O12 Na3 O12 79.63(9) 3_655 2_545
O12 Na3 O13 87.37(8) . 3_655
O12 Na3 O13 100.48(8) 3_655 3_655
O12 Na3 O13 166.78(9) 2_545 3_655
O12 Na3 O13 100.48(8) . .
O12 Na3 O13 166.78(9) 3_655 .
O12 Na3 O13 87.37(8) 2_545 .
O13 Na3 O13 92.72(10) 3_655 .
O12 Na3 O13 166.78(9) . 2_545
O12 Na3 O13 87.37(8) 3_655 2_545
O12 Na3 O13 100.48(8) 2_545 2_545
O13 Na3 O13 92.72(10) 3_655 2_545
O13 Na3 O13 92.72(10) . 2_545
O12 Na3 Na2 47.68(6) . .
O12 Na3 Na2 47.68(6) 3_655 .
O12 Na3 Na2 47.68(6) 2_545 .
O13 Na3 Na2 123.32(7) 3_655 .
O13 Na3 Na2 123.32(7) . .
O13 Na3 Na2 123.32(7) 2_545 .
O12 Na2 O12 80.23(9) . 3_655
O12 Na2 O12 80.23(9) . 2_545
O12 Na2 O12 80.23(9) 3_655 2_545
O12 Na2 O11 101.08(8) . 3_655
O12 Na2 O11 96.80(8) 3_655 3_655
O12 Na2 O11 176.54(9) 2_545 3_655
O12 Na2 O11 96.80(8) . .
O12 Na2 O11 176.55(9) 3_655 .
O12 Na2 O11 101.08(8) 2_545 .
O11 Na2 O11 81.98(9) 3_655 .
O12 Na2 O11 176.54(9) . 2_545
O12 Na2 O11 101.08(8) 3_655 2_545
O12 Na2 O11 96.80(8) 2_545 2_545
O11 Na2 O11 81.98(9) 3_655 2_545
O11 Na2 O11 81.98(9) . 2_545
O12 Na2 Na2 131.93(6) . 4_556
O12 Na2 Na2 131.93(6) 3_655 4_556
O12 Na2 Na2 131.93(6) 2_545 4_556
O11 Na2 Na2 49.24(6) 3_655 4_556
O11 Na2 Na2 49.24(6) . 4_556
O11 Na2 Na2 49.24(6) 2_545 4_556
O12 Na2 Na3 48.07(6) . .
O12 Na2 Na3 48.07(6) 3_655 .
O12 Na2 Na3 48.07(6) 2_545 .
O11 Na2 Na3 130.76(6) 3_655 .
O11 Na2 Na3 130.76(6) . .
O11 Na2 Na3 130.76(6) 2_545 .
Na2 Na2 Na3 180.0 4_556 .
V3 O7 V3 127.12(14) 4_556 .
V3 O8 V2 97.10(8) . 2
V3 O8 V1 123.88(9) . 2
V2 O8 V1 95.65(8) 2 2
C1 O1 V1 129.80(19) . .
V3 O3 V2 100.22(8) . .
V3 O3 V1 138.15(9) . .
V2 O3 V1 101.49(8) . .
Na2 O12 Na3 84.25(8) . .
V2 O5 V2 146.26(11) 2 .
V2 O5 V3 99.44(8) 2 .
V2 O5 V3 98.59(8) . .
Na2 O11 Na2 81.52(12) 4_556 .
Na1 O9 Na1 83.19(12) . 4_556
O1 C1 O1 120.000(1) 3 .
O1 C1 O1 120.002(1) 3 2
O1 C1 O1 120.0 . 2

loop_
_geom_bond_atom_site_label_1
_geom_bond_atom_site_label_2
_geom_bond_distance
_geom_bond_site_symmetry_2
V2 O4 1.6236(18) .
V2 O5 1.9067(18) 3
V2 O3 1.9280(17) .
V2 O5 1.9287(18) .
V2 O8 1.9952(18) 3
V2 V3 2.9530(6) .
V2 V3 2.9550(6) 3
V2 V1 3.0002(4) .
V3 O6 1.6290(19) .
V3 O7 1.8318(11) .
V3 O3 1.9206(17) .
V3 O8 1.9469(19) .
V3 O5 1.9665(19) .
V1 O2 1.637(3) .
V1 O3 1.9464(17) 4_556
V1 O3 1.9465(17) .
V1 O8 2.0527(18) 3
V1 O8 2.0527(18) 6_556
V1 O1 2.293(3) .
Na1 O10 2.349(2) 3_545
Na1 O10 2.349(2) .
Na1 O10 2.349(2) 2_445
Na1 O9 2.426(3) .
Na1 O9 2.426(3) 3_545
Na1 O9 2.426(3) 2_445
Na1 Na1 3.221(4) 4_556
Na3 O12 2.399(2) .
Na3 O12 2.399(2) 3_655
Na3 O12 2.399(2) 2_545
Na3 O13 2.415(3) 3_655
Na3 O13 2.415(3) .
Na3 O13 2.415(3) 2_545
Na3 Na2 3.208(3) .
Na2 O12 2.384(3) .
Na2 O12 2.384(3) 3_655
Na2 O12 2.384(3) 2_545
Na2 O11 2.426(3) 3_655
Na2 O11 2.426(3) .
Na2 O11 2.426(3) 2_545
Na2 Na2 3.167(4) 4_556
O1 C1 1.275(3) .
N1 N1 1.446(5) 8_556
